data_4508454
loop_
_publ_author_name
'Yuan, Xiaoju'
'Zhang, Xiaoxia'
'Zhao, Hong'
'Liu, Lina'
'Wu, Benlai'

_publ_section_title
;
 Syntheses and Properties of One--Three-Dimensional Coordination Polymers
 Constructed by Metallohelicates of Purin-Containing Carboxylate
;
_journal_issue 11
_journal_name_full 'Crystal Growth &amp; Design'
_journal_page_first 4859
_journal_paper_doi 10.1021/cg401022z
_journal_volume 13
_journal_year 2013
_chemical_formula_sum 'C14 H14 N8 O8 Pb'
_chemical_formula_weight 629.52
_chemical_name_systematic
; 
 ? 
;
_space_group_IT_number 14
_symmetry_cell_setting monoclinic
_symmetry_space_group_name_Hall '-P 2yn'
_symmetry_space_group_name_H-M 'P 1 21/n 1'
_atom_sites_solution_hydrogens geom
_atom_sites_solution_primary direct
_atom_sites_solution_secondary difmap
_audit_creation_method SHELXL-97
_cell_angle_alpha 90.00
_cell_angle_beta 92.58(3)
_cell_angle_gamma 90.00
_cell_formula_units_Z 2
_cell_length_a 6.8998(14)
_cell_length_b 9.2699(19)
_cell_length_c 13.549(3)
_cell_measurement_reflns_used 1712
_cell_measurement_temperature 291(2)
_cell_measurement_theta_max 26.3106
_cell_measurement_theta_min 3.2534
_cell_volume 865.7(3)
_computing_cell_refinement
;
CrysAlisPro, Agilent Technologies,
Version 1.171.34.49 (release 20-01-2011 CrysAlis171 .NET)
(compiled Jan 20 2011,15:58:25)
;
_computing_data_collection
;
CrysAlisPro, Agilent Technologies,
Version 1.171.34.49 (release 20-01-2011 CrysAlis171 .NET)
(compiled Jan 20 2011,15:58:25)
;
_computing_data_reduction
;
CrysAlisPro, Agilent Technologies,
Version 1.171.34.49 (release 20-01-2011 CrysAlis171 .NET)
(compiled Jan 20 2011,15:58:25)
;
_computing_structure_refinement 'SHELXL-97 (Sheldrick, 1997)'
_computing_structure_solution 'SHELXS-97 (Sheldrick, 1990)'
_diffrn_ambient_temperature 291(2)
_diffrn_measured_fraction_theta_full 0.997
_diffrn_measured_fraction_theta_max 0.997
_diffrn_measurement_device_type 'Xcalibur, Eos, Gemini'
_diffrn_measurement_method '\w scans'
_diffrn_radiation_monochromator graphite
_diffrn_radiation_source 'Enhance (Mo) X-ray Source'
_diffrn_radiation_type MoK\a
_diffrn_radiation_wavelength 0.71073
_diffrn_reflns_av_R_equivalents 0.0310
_diffrn_reflns_av_sigmaI/netI 0.0441
_diffrn_reflns_limit_h_max 8
_diffrn_reflns_limit_h_min -6
_diffrn_reflns_limit_k_max 10
_diffrn_reflns_limit_k_min -11
_diffrn_reflns_limit_l_max 14
_diffrn_reflns_limit_l_min -16
_diffrn_reflns_number 3338
_diffrn_reflns_theta_full 25.00
_diffrn_reflns_theta_max 25.00
_diffrn_reflns_theta_min 3.26
_exptl_absorpt_coefficient_mu 9.815
_exptl_absorpt_correction_T_max 0.180
_exptl_absorpt_correction_T_min 0.121
_exptl_absorpt_correction_type multi-scan
_exptl_absorpt_process_details CrysAlisPro
_exptl_crystal_colour 'light yellow'
_exptl_crystal_density_diffrn 2.415
_exptl_crystal_density_method 'not measured'
_exptl_crystal_description block
_exptl_crystal_F_000 600
_exptl_crystal_size_max 0.23
_exptl_crystal_size_mid 0.21
_exptl_crystal_size_min 0.18
_refine_diff_density_max 0.684
_refine_diff_density_min -1.237
_refine_diff_density_rms 0.136
_refine_ls_extinction_method none
_refine_ls_goodness_of_fit_ref 1.015
_refine_ls_hydrogen_treatment mixed
_refine_ls_matrix_type full
_refine_ls_number_parameters 148
_refine_ls_number_reflns 1520
_refine_ls_number_restraints 3
_refine_ls_restrained_S_all 1.014
_refine_ls_R_factor_all 0.0385
_refine_ls_R_factor_gt 0.0255
_refine_ls_shift/su_max 0.000
_refine_ls_shift/su_mean 0.000
_refine_ls_structure_factor_coef Fsqd
_refine_ls_weighting_details 'calc w=1/[\s^2^(Fo^2^)+(0.0253P)^2^+0.0000P] where P=(Fo^2^+2Fc^2^)/3'
_refine_ls_weighting_scheme calc
_refine_ls_wR_factor_gt 0.0558
_refine_ls_wR_factor_ref 0.0616
_reflns_number_gt 1160
_reflns_number_total 1520
_reflns_threshold_expression >2sigma(I)
_cod_data_source_file cg401022z_si_001.cif
_cod_data_source_block 3
_cod_depositor_comments
;
The following automatic conversions were performed:

'_symmetry_cell_setting' value 'Monoclinic' changed to 'monoclinic'
according to /home/saulius/struct/CIF-dictionaries/cif_core.dic
dictionary named 'cif_core.dic' version 2.4.2 from 2011-04-26.

Automatic conversion script
Id: cif_fix_values 1891 2012-01-12 08:04:46Z andrius 
;
_cod_original_sg_symbol_H-M P2(1)/n
_cod_database_code 4508454

loop_
_symmetry_equiv_pos_as_xyz
'x, y, z'
'-x+1/2, y+1/2, -z+1/2'
'-x, -y, -z'
'x-1/2, -y-1/2, z-1/2'

loop_
_atom_site_label
_atom_site_type_symbol
_atom_site_fract_x
_atom_site_fract_y
_atom_site_fract_z
_atom_site_U_iso_or_equiv
_atom_site_adp_type
_atom_site_occupancy
_atom_site_symmetry_multiplicity
_atom_site_calc_flag
_atom_site_refinement_flags
Pb1 Pb 0.0000 0.5000 0.5000 0.02781(12) Uani 1 2 d S
N3 N 0.3143(6) 1.1101(5) 0.5255(4) 0.0241(11) Uani 1 1 d .
O1 O 0.0715(5) 0.7967(4) 0.3429(3) 0.0324(10) Uani 1 1 d .
C4 C 0.1457(7) 0.8814(5) 0.4014(4) 0.0202(12) Uani 1 1 d .
N4 N 0.1891(6) 1.0250(4) 0.3707(3) 0.0226(11) Uani 1 1 d .
N1 N 0.1870(6) 0.7397(5) 0.5595(4) 0.0267(11) Uani 1 1 d .
C3 C 0.1996(7) 0.8619(6) 0.5028(4) 0.0217(12) Uani 1 1 d .
C6 C 0.1374(8) 1.0626(6) 0.2687(4) 0.0270(13) Uani 1 1 d .
H6A H 0.1441 1.1688 0.2619 0.032 Uiso 1 1 calc R
H6B H 0.0010 1.0336 0.2540 0.032 Uiso 1 1 calc R
N2 N 0.3237(6) 0.9169(5) 0.6489(4) 0.0257(11) Uani 1 1 d .
H2 H 0.3777 0.9624 0.7001 0.031 Uiso 1 1 calc R
C2 C 0.2823(7) 0.9720(5) 0.5577(4) 0.0219(13) Uani 1 1 d .
C5 C 0.2652(7) 1.1276(6) 0.4333(4) 0.0228(13) Uani 1 1 d .
H5 H 0.2839 1.2210 0.4064 0.027 Uiso 1 1 calc R
C1 C 0.2653(8) 0.7782(6) 0.6450(5) 0.0296(14) Uani 1 1 d .
H1 H 0.2797 0.7142 0.6995 0.035 Uiso 1 1 calc R
O3 O 0.1866(6) 0.9886(4) 0.1062(3) 0.0385(11) Uani 1 1 d .
C7 C 0.2623(8) 0.9954(5) 0.1918(4) 0.0261(13) Uani 1 1 d .
O2 O 0.4283(5) 0.9494(4) 0.2147(3) 0.0332(10) Uani 1 1 d .
O4 O 0.2964(6) 0.3964(4) 0.6063(3) 0.0350(10) Uani 1 1 d D
H4A H 0.328(8) 0.311(2) 0.593(5) 0.052 Uiso 1 1 d D
H4B H 0.390(6) 0.443(5) 0.586(5) 0.052 Uiso 1 1 d D

loop_
_atom_site_aniso_label
_atom_site_aniso_U_11
_atom_site_aniso_U_22
_atom_site_aniso_U_33
_atom_site_aniso_U_23
_atom_site_aniso_U_13
_atom_site_aniso_U_12
Pb1 0.02501(18) 0.03030(19) 0.0287(2) -0.00808(16) 0.00757(12) -0.00351(14)
N3 0.021(2) 0.027(3) 0.025(3) -0.003(2) 0.005(2) 0.001(2)
O1 0.035(2) 0.029(2) 0.034(3) -0.013(2) 0.0008(19) -0.0067(18)
C4 0.011(3) 0.018(3) 0.032(4) 0.002(3) 0.008(2) 0.000(2)
N4 0.024(2) 0.023(3) 0.021(3) -0.001(2) 0.007(2) 0.0031(19)
N1 0.033(3) 0.021(2) 0.027(3) 0.002(2) 0.005(2) 0.000(2)
C3 0.016(3) 0.025(3) 0.024(3) 0.000(3) 0.005(2) 0.000(2)
C6 0.032(3) 0.029(3) 0.020(3) 0.001(3) 0.003(3) 0.012(3)
N2 0.026(3) 0.033(3) 0.018(3) -0.001(2) 0.003(2) 0.001(2)
C2 0.018(3) 0.025(3) 0.024(3) -0.006(3) 0.008(2) -0.001(2)
C5 0.023(3) 0.018(3) 0.029(4) 0.005(3) 0.013(3) -0.001(2)
C1 0.032(3) 0.031(3) 0.026(4) 0.008(3) 0.005(3) 0.004(3)
O3 0.039(2) 0.059(3) 0.017(2) -0.009(2) -0.0036(18) -0.002(2)
C7 0.028(3) 0.021(3) 0.030(4) 0.001(3) 0.012(3) -0.002(3)
O2 0.026(2) 0.038(2) 0.036(3) -0.011(2) 0.0054(19) 0.0043(18)
O4 0.048(3) 0.022(2) 0.035(3) -0.001(2) 0.000(2) -0.0057(19)

loop_
_atom_type_symbol
_atom_type_description
_atom_type_scat_dispersion_real
_atom_type_scat_dispersion_imag
_atom_type_scat_source
C C 0.0033 0.0016 'International Tables Vol C Tables 4.2.6.8 and 6.1.1.4'
H H 0.0000 0.0000 'International Tables Vol C Tables 4.2.6.8 and 6.1.1.4'
N N 0.0061 0.0033 'International Tables Vol C Tables 4.2.6.8 and 6.1.1.4'
O O 0.0106 0.0060 'International Tables Vol C Tables 4.2.6.8 and 6.1.1.4'
Pb Pb -3.3944 10.1111 'International Tables Vol C Tables 4.2.6.8 and 6.1.1.4'

loop_
_geom_angle_atom_site_label_1
_geom_angle_atom_site_label_2
_geom_angle_atom_site_label_3
_geom_angle
_geom_angle_site_symmetry_1
_geom_angle_site_symmetry_3
O4 Pb1 O4 180.0 . 3_566
O4 Pb1 O3 69.50(13) . 2_545
O4 Pb1 O3 110.50(13) 3_566 2_545
O4 Pb1 O3 110.50(13) . 4_576
O4 Pb1 O3 69.50(13) 3_566 4_576
O3 Pb1 O3 180.0 2_545 4_576
O4 Pb1 N1 102.38(13) . 3_566
O4 Pb1 N1 77.62(13) 3_566 3_566
O3 Pb1 N1 101.39(13) 2_545 3_566
O3 Pb1 N1 78.61(13) 4_576 3_566
O4 Pb1 N1 77.62(13) . .
O4 Pb1 N1 102.38(13) 3_566 .
O3 Pb1 N1 78.61(13) 2_545 .
O3 Pb1 N1 101.39(13) 4_576 .
N1 Pb1 N1 180.0(3) 3_566 .
C5 N3 C2 112.7(5) . .
O1 C4 C3 129.4(5) . .
O1 C4 N4 120.0(5) . .
C3 C4 N4 110.5(5) . .
C5 N4 C4 123.3(5) . .
C5 N4 C6 119.6(5) . .
C4 N4 C6 117.0(5) . .
C1 N1 C3 103.7(4) . .
C1 N1 Pb1 132.0(4) . .
C3 N1 Pb1 123.9(4) . .
C2 C3 N1 110.2(5) . .
C2 C3 C4 121.0(5) . .
N1 C3 C4 128.8(5) . .
N4 C6 C7 115.6(4) . .
N4 C6 H6A 108.4 . .
C7 C6 H6A 108.4 . .
N4 C6 H6B 108.4 . .
C7 C6 H6B 108.4 . .
H6A C6 H6B 107.4 . .
C1 N2 C2 105.9(5) . .
C1 N2 H2 127.1 . .
C2 N2 H2 127.1 . .
N2 C2 C3 106.2(5) . .
N2 C2 N3 127.6(5) . .
C3 C2 N3 126.1(5) . .
N3 C5 N4 126.2(5) . .
N3 C5 H5 116.9 . .
N4 C5 H5 116.9 . .
N1 C1 N2 114.0(5) . .
N1 C1 H1 123.0 . .
N2 C1 H1 123.0 . .
C7 O3 Pb1 100.6(3) . 2
O2 C7 O3 123.6(5) . .
O2 C7 C6 120.9(6) . .
O3 C7 C6 115.5(5) . .
Pb1 O4 H4A 116(5) . .
Pb1 O4 H4B 103(5) . .
H4A O4 H4B 101.4(16) . .

loop_
_geom_bond_atom_site_label_1
_geom_bond_atom_site_label_2
_geom_bond_distance
_geom_bond_site_symmetry_2
Pb1 O4 2.629(4) .
Pb1 O4 2.629(4) 3_566
Pb1 O3 2.653(4) 2_545
Pb1 O3 2.653(4) 4_576
Pb1 N1 2.676(4) 3_566
Pb1 N1 2.676(4) .
N3 C5 1.290(7) .
N3 C2 1.374(6) .
O1 C4 1.213(6) .
C4 C3 1.418(8) .
C4 N4 1.430(6) .
N4 C5 1.363(7) .
N4 C6 1.455(7) .
N1 C1 1.305(7) .
N1 C3 1.374(6) .
C3 C2 1.372(7) .
C6 C7 1.516(8) .
C6 H6A 0.9900 .
C6 H6B 0.9900 .
N2 C1 1.348(7) .
N2 C2 1.354(7) .
N2 H2 0.8800 .
C5 H5 0.9500 .
C1 H1 0.9500 .
O3 C7 1.252(7) .
O3 Pb1 2.653(4) 2
C7 O2 1.249(7) .
O4 H4A 0.842(10) .
O4 H4B 0.835(10) .

loop_
_geom_hbond_atom_site_label_D
_geom_hbond_atom_site_label_H
_geom_hbond_atom_site_label_A
_geom_hbond_distance_DH
_geom_hbond_distance_HA
_geom_hbond_distance_DA
_geom_hbond_angle_DHA
_geom_hbond_site_symmetry_A
N2 H2 O2 0.88 1.91 2.756(6) 160.2 3_676
O4 H4B O3 0.835(10) 2.15(4) 2.896(6) 149(7) 4_676
O4 H4A N3 0.842(10) 2.08(3) 2.876(6) 158(6) 1_545

loop_
_geom_torsion_atom_site_label_1
_geom_torsion_atom_site_label_2
_geom_torsion_atom_site_label_3
_geom_torsion_atom_site_label_4
_geom_torsion
_geom_torsion_site_symmetry_1
O1 C4 N4 C5 177.3(5) .
C3 C4 N4 C5 -2.1(6) .
O1 C4 N4 C6 0.9(7) .
C3 C4 N4 C6 -178.5(4) .
O4 Pb1 N1 C1 -43.9(5) .
O4 Pb1 N1 C1 136.1(5) 3_566
O3 Pb1 N1 C1 -115.1(5) 2_545
O3 Pb1 N1 C1 64.9(5) 4_576
N1 Pb1 N1 C1 85(75) 3_566
O4 Pb1 N1 C3 144.5(4) .
O4 Pb1 N1 C3 -35.5(4) 3_566
O3 Pb1 N1 C3 73.3(4) 2_545
O3 Pb1 N1 C3 -106.7(4) 4_576
N1 Pb1 N1 C3 -87(75) 3_566
C1 N1 C3 C2 -1.3(6) .
Pb1 N1 C3 C2 172.2(3) .
C1 N1 C3 C4 176.6(5) .
Pb1 N1 C3 C4 -9.9(7) .
O1 C4 C3 C2 -179.8(5) .
N4 C4 C3 C2 -0.4(7) .
O1 C4 C3 N1 2.5(9) .
N4 C4 C3 N1 -178.1(5) .
C5 N4 C6 C7 111.3(6) .
C4 N4 C6 C7 -72.2(6) .
C1 N2 C2 C3 0.1(6) .
C1 N2 C2 N3 179.7(5) .
N1 C3 C2 N2 0.8(6) .
C4 C3 C2 N2 -177.3(5) .
N1 C3 C2 N3 -178.8(4) .
C4 C3 C2 N3 3.1(8) .
C5 N3 C2 N2 177.6(5) .
C5 N3 C2 C3 -2.9(7) .
C2 N3 C5 N4 0.1(7) .
C4 N4 C5 N3 2.5(8) .
C6 N4 C5 N3 178.8(5) .
C3 N1 C1 N2 1.4(6) .
Pb1 N1 C1 N2 -171.4(3) .
C2 N2 C1 N1 -1.0(6) .
Pb1 O3 C7 O2 -29.2(6) 2
Pb1 O3 C7 C6 151.5(4) 2
N4 C6 C7 O2 -20.9(8) .
N4 C6 C7 O3 158.4(5) .
